data_4349040
loop_
_publ_author_name
'Biewer, Christian'
'Hamacher, Claudia'
'Kaiser, Andre'
'Vogt, Nicolas'
'Sandleben, Aaron'
'Chin, Mason T.'
'Yu, Siqi'
'Vicic, David A.'
'Klein, Axel'

_publ_section_title
;
 Unsymmetrical N-Aryl-1-(pyridin-2-yl)methanimine Ligands in
 Organonickel(II) Complexes: More Than a Blend of 2,2'-Bipyridine and
 N,N-Diaryl-\a-diimines?
;
_journal_issue 24
_journal_name_full 'Inorganic chemistry'
_journal_page_first 12716
_journal_page_last 12727
_journal_paper_doi 10.1021/acs.inorgchem.6b01874
_journal_volume 55
_journal_year 2016
_chemical_formula_moiety 'C23 H24 Br Cl2 N3 Ni O2'
_chemical_formula_sum 'C23 H24 Br Cl2 N3 Ni O2'
_chemical_formula_weight 583.97
_chemical_name_common '[(2-NO2-4-Me-PyMa)Ni(Mes)Br]'
_chemical_name_systematic '[(2-NO2-4-Me-PyMa)Ni(Mes)Br]'
_space_group_crystal_system monoclinic
_space_group_IT_number 14
_space_group_name_Hall '-P 2ybc'
_space_group_name_H-M_alt 'P 1 21/c 1'
_atom_sites_solution_hydrogens geom
_audit_creation_method SHELXL-2014/7
_cell_angle_alpha 90
_cell_angle_beta 95.954(4)
_cell_angle_gamma 90
_cell_formula_units_Z 4
_cell_length_a 12.5255(6)
_cell_length_b 13.5961(5)
_cell_length_c 14.7509(8)
_cell_measurement_reflns_used 30702
_cell_measurement_temperature 293(2)
_cell_measurement_theta_max 26.927
_cell_measurement_theta_min 1.635
_cell_volume 2498.5(2)
_computing_cell_refinement 'X-AREA (STOE & Cie 2001)'
_computing_data_collection 'X-AREA (STOE & Cie 2001)'
_computing_data_reduction 'X-RED (STOE & Cie 2001)'
_computing_molecular_graphics 'DIAMOND (Brandenburg, 2006)'
_computing_publication_material 'WinGX publication routines (Farrugia, 2012)'
_computing_structure_refinement 'SHELXL-2014/7 (Sheldrick, 2014)'
_computing_structure_solution 'SIR-2011 (Burla et al., 2012)'
_diffrn_ambient_temperature 293(2)
_diffrn_measured_fraction_theta_full 1.000
_diffrn_measured_fraction_theta_max 0.981
_diffrn_measurement_device_type 'STOE IPDS IIT'
_diffrn_measurement_method '\w and \f scans'
_diffrn_radiation_type MoK\a
_diffrn_radiation_wavelength 0.71073
_diffrn_reflns_av_R_equivalents 0.0845
_diffrn_reflns_av_unetI/netI 0.0509
_diffrn_reflns_Laue_measured_fraction_full 1.000
_diffrn_reflns_Laue_measured_fraction_max 0.981
_diffrn_reflns_limit_h_max 15
_diffrn_reflns_limit_h_min -15
_diffrn_reflns_limit_k_max 17
_diffrn_reflns_limit_k_min -15
_diffrn_reflns_limit_l_max 18
_diffrn_reflns_limit_l_min -18
_diffrn_reflns_number 30702
_diffrn_reflns_point_group_measured_fraction_full 1.000
_diffrn_reflns_point_group_measured_fraction_max 0.981
_diffrn_reflns_theta_full 25.242
_diffrn_reflns_theta_max 26.927
_diffrn_reflns_theta_min 1.635
_diffrn_source 'fine-focus sealed tube'
_exptl_absorpt_coefficient_mu 2.614
_exptl_absorpt_correction_T_max 0.7888
_exptl_absorpt_correction_T_min 0.5436
_exptl_absorpt_correction_type numerical
_exptl_absorpt_process_details
;
The absorption correction (X-RED; Stoe & Cie, 2001) 
was performed after optimizing the crystal shape 
using X-SHAPE (Stoe & Cie, 1999).
;
_exptl_crystal_colour violet
_exptl_crystal_density_diffrn 1.552
_exptl_crystal_density_method 'not measured'
_exptl_crystal_description Octothorpe
_exptl_crystal_F_000 1184
_exptl_crystal_size_max 0.1
_exptl_crystal_size_mid 0.1
_exptl_crystal_size_min 0.1
_refine_diff_density_max 0.694
_refine_diff_density_min -0.601
_refine_diff_density_rms 0.071
_refine_ls_extinction_method none
_refine_ls_goodness_of_fit_ref 0.992
_refine_ls_hydrogen_treatment constr
_refine_ls_matrix_type full
_refine_ls_number_parameters 289
_refine_ls_number_reflns 5315
_refine_ls_number_restraints 0
_refine_ls_restrained_S_all 0.992
_refine_ls_R_factor_all 0.0891
_refine_ls_R_factor_gt 0.0449
_refine_ls_shift/su_max 0.001
_refine_ls_shift/su_mean 0.000
_refine_ls_structure_factor_coef Fsqd
_refine_ls_weighting_details 'w=1/[\s^2^(Fo^2^)+(0.0640P)^2^] where P=(Fo^2^+2Fc^2^)/3'
_refine_ls_weighting_scheme calc
_refine_ls_wR_factor_gt 0.1077
_refine_ls_wR_factor_ref 0.1263
_reflns_Friedel_coverage 0.000
_reflns_number_gt 3043
_reflns_number_total 5315
_reflns_threshold_expression 'I > 2\s(I)'
_cod_data_source_file ic6b01874_si_003.cif
_cod_data_source_block shelx
_cod_original_sg_symbol_H-M 'P 21/c'
_cod_database_code 4349040
_shelx_shelxl_version_number 2014/7
_shelx_space_group_comment
;
The symmetry employed for this shelxl refinement is uniquely defined
by the following loop, which should always be used as a source of
symmetry information in preference to the above space-group names.
They are only intended as comments.
;

loop_
_space_group_symop_operation_xyz
'x, y, z'
'-x, y+1/2, -z+1/2'
'-x, -y, -z'
'x, -y-1/2, z-1/2'

loop_
_atom_site_label
_atom_site_type_symbol
_atom_site_fract_x
_atom_site_fract_y
_atom_site_fract_z
_atom_site_U_iso_or_equiv
_atom_site_adp_type
_atom_site_occupancy
_atom_site_site_symmetry_order
_atom_site_calc_flag
_atom_site_refinement_flags_posn
_atom_site_refinement_flags_adp
Br1 Br 0.13357(4) 0.04888(3) 0.81930(3) 0.06352(16) Uani 1 1 d . .
Ni1 Ni 0.13886(4) -0.06042(4) 0.70057(4) 0.05185(16) Uani 1 1 d . .
Cl1 Cl 0.31899(14) 0.29654(15) 0.85309(16) 0.1278(7) Uani 1 1 d . .
Cl2 Cl 0.51684(18) 0.19538(19) 0.8766(2) 0.1789(12) Uani 1 1 d . .
O2 O -0.0799(3) 0.0483(3) 0.6297(2) 0.0820(10) Uani 1 1 d . .
N1 N 0.1454(3) -0.1600(2) 0.6100(2) 0.0543(8) Uani 1 1 d . .
O1 O -0.1305(3) 0.1591(3) 0.7202(3) 0.0902(11) Uani 1 1 d . .
N2 N -0.0064(3) -0.1188(3) 0.7092(2) 0.0533(8) Uani 1 1 d . .
C36 C 0.3698(4) -0.0475(3) 0.7278(3) 0.0588(10) Uani 1 1 d . .
C6 C 0.2220(4) -0.1782(3) 0.5554(3) 0.0653(12) Uani 1 1 d . .
H6 H 0.2813 -0.1367 0.5586 0.078 Uiso 1 1 calc R U
N3 N -0.1145(3) 0.0732(3) 0.7007(3) 0.0647(10) Uani 1 1 d . .
C32 C 0.2818(4) 0.0570(3) 0.6111(3) 0.0591(10) Uani 1 1 d . .
C31 C 0.2759(3) -0.0118(3) 0.6806(3) 0.0531(10) Uani 1 1 d . .
C12 C -0.1369(3) -0.0027(3) 0.7666(3) 0.0567(10) Uani 1 1 d . .
C2 C 0.0593(3) -0.2212(3) 0.6015(3) 0.0543(10) Uani 1 1 d . .
C34 C 0.4765(4) 0.0535(4) 0.6365(3) 0.0687(13) Uani 1 1 d . .
C14 C -0.2419(4) -0.0497(4) 0.8858(3) 0.0687(12) Uani 1 1 d . .
C11 C -0.0865(3) -0.0933(3) 0.7679(3) 0.0557(10) Uani 1 1 d . .
C16 C -0.1138(4) -0.1609(4) 0.8310(3) 0.0696(13) Uani 1 1 d . .
H16 H -0.0797 -0.2217 0.8352 0.083 Uiso 1 1 calc R U
C13 C -0.2130(4) 0.0186(4) 0.8247(3) 0.0654(12) Uani 1 1 d . .
H13 H -0.2452 0.0804 0.8224 0.078 Uiso 1 1 calc R U
C35 C 0.4682(4) -0.0140(4) 0.7042(3) 0.0689(12) Uani 1 1 d . .
H35 H 0.5308 -0.0385 0.7357 0.083 Uiso 1 1 calc R U
C1 C -0.0223(3) -0.1957(3) 0.6605(3) 0.0579(10) Uani 1 1 d . .
H1 H -0.0836 -0.2339 0.6626 0.069 Uiso 1 1 calc R U
C3 C 0.0499(4) -0.2999(3) 0.5428(3) 0.0641(12) Uani 1 1 d . .
H3 H -0.0095 -0.3411 0.5406 0.077 Uiso 1 1 calc R U
C33 C 0.3824(4) 0.0889(4) 0.5905(3) 0.0697(13) Uani 1 1 d . .
H33 H 0.3863 0.1352 0.5445 0.084 Uiso 1 1 calc R U
C5 C 0.2170(4) -0.2555(4) 0.4945(3) 0.0692(13) Uani 1 1 d . .
H5 H 0.2727 -0.2659 0.4586 0.083 Uiso 1 1 calc R U
C4 C 0.1298(4) -0.3170(3) 0.4871(3) 0.0674(12) Uani 1 1 d . .
H4 H 0.1246 -0.3688 0.4457 0.081 Uiso 1 1 calc R U
C39 C 0.3666(4) -0.1212(4) 0.8038(4) 0.0805(15) Uani 1 1 d . .
H39A H 0.2933 -0.1366 0.8115 0.121 Uiso 1 1 calc R U
H39B H 0.4034 -0.1800 0.7890 0.121 Uiso 1 1 calc R U
H39C H 0.4009 -0.0938 0.8594 0.121 Uiso 1 1 calc R U
C15 C -0.1912(4) -0.1394(4) 0.8883(3) 0.0773(14) Uani 1 1 d . .
H15 H -0.2095 -0.1867 0.9294 0.093 Uiso 1 1 calc R U
C37 C 0.1807(4) 0.0932(4) 0.5567(4) 0.0780(14) Uani 1 1 d . .
H37A H 0.1193 0.0640 0.5801 0.117 Uiso 1 1 calc R U
H37B H 0.1766 0.1635 0.5617 0.117 Uiso 1 1 calc R U
H37C H 0.1819 0.0752 0.4939 0.117 Uiso 1 1 calc R U
C17 C -0.3270(4) -0.0288(5) 0.9485(4) 0.0915(18) Uani 1 1 d . .
H17A H -0.3358 -0.0853 0.9860 0.137 Uiso 1 1 calc R U
H17B H -0.3056 0.0266 0.9865 0.137 Uiso 1 1 calc R U
H17C H -0.3937 -0.0143 0.9129 0.137 Uiso 1 1 calc R U
C38 C 0.5842(5) 0.0884(5) 0.6108(4) 0.0986(19) Uani 1 1 d . .
H38A H 0.5733 0.1354 0.5622 0.148 Uiso 1 1 calc R U
H38B H 0.6238 0.1185 0.6627 0.148 Uiso 1 1 calc R U
H38C H 0.6239 0.0333 0.5912 0.148 Uiso 1 1 calc R U
C40 C 0.3935(5) 0.2014(5) 0.8165(5) 0.110(2) Uani 1 1 d . .
H40A H 0.3558 0.1399 0.8232 0.132 Uiso 1 1 calc R U
H40B H 0.4018 0.2102 0.7523 0.132 Uiso 1 1 calc R U

loop_
_atom_site_aniso_label
_atom_site_aniso_U_11
_atom_site_aniso_U_22
_atom_site_aniso_U_33
_atom_site_aniso_U_23
_atom_site_aniso_U_13
_atom_site_aniso_U_12
Br1 0.0643(3) 0.0624(3) 0.0646(3) -0.0133(2) 0.0104(2) -0.0037(2)
Ni1 0.0536(3) 0.0480(3) 0.0550(3) -0.0032(2) 0.0107(2) -0.0042(2)
Cl1 0.0863(11) 0.1242(15) 0.1696(19) -0.0443(13) -0.0025(11) 0.0113(10)
Cl2 0.1055(15) 0.1411(19) 0.275(3) -0.021(2) -0.0532(17) 0.0305(14)
O2 0.103(3) 0.079(2) 0.066(2) 0.0116(18) 0.0152(19) 0.014(2)
N1 0.058(2) 0.0490(19) 0.057(2) -0.0013(16) 0.0106(16) -0.0050(16)
O1 0.120(3) 0.058(2) 0.091(3) 0.0015(19) 0.005(2) 0.012(2)
N2 0.0521(19) 0.052(2) 0.056(2) -0.0008(17) 0.0082(16) 0.0010(16)
C36 0.060(3) 0.057(3) 0.061(3) 0.001(2) 0.011(2) -0.004(2)
C6 0.069(3) 0.063(3) 0.066(3) -0.011(2) 0.020(2) -0.012(2)
N3 0.070(2) 0.064(3) 0.059(2) 0.0020(19) 0.0001(19) 0.0058(19)
C32 0.069(3) 0.054(2) 0.055(2) -0.003(2) 0.009(2) -0.006(2)
C31 0.060(2) 0.051(2) 0.050(2) -0.0036(19) 0.0098(19) -0.0039(19)
C12 0.057(3) 0.057(3) 0.055(2) -0.002(2) -0.002(2) 0.002(2)
C2 0.057(2) 0.051(2) 0.055(2) -0.0017(19) 0.0069(19) -0.0022(19)
C34 0.062(3) 0.077(3) 0.070(3) -0.008(3) 0.019(2) -0.018(3)
C14 0.058(3) 0.088(4) 0.061(3) 0.001(3) 0.007(2) 0.010(3)
C11 0.049(2) 0.057(2) 0.061(3) -0.003(2) 0.0072(19) -0.003(2)
C16 0.063(3) 0.068(3) 0.079(3) 0.009(3) 0.016(2) 0.005(2)
C13 0.058(3) 0.072(3) 0.064(3) -0.010(2) -0.002(2) 0.015(2)
C35 0.059(3) 0.075(3) 0.074(3) -0.005(3) 0.013(2) -0.002(2)
C1 0.052(2) 0.055(3) 0.068(3) -0.004(2) 0.008(2) -0.005(2)
C3 0.069(3) 0.060(3) 0.064(3) -0.010(2) 0.007(2) -0.014(2)
C33 0.087(4) 0.065(3) 0.061(3) -0.006(2) 0.024(3) -0.019(3)
C5 0.078(3) 0.062(3) 0.072(3) -0.013(2) 0.027(3) -0.002(2)
C4 0.084(3) 0.056(3) 0.063(3) -0.014(2) 0.011(2) -0.005(2)
C39 0.073(3) 0.087(4) 0.082(4) 0.023(3) 0.009(3) 0.008(3)
C15 0.070(3) 0.093(4) 0.071(3) 0.014(3) 0.022(3) 0.002(3)
C37 0.091(4) 0.070(3) 0.073(3) 0.013(3) 0.005(3) -0.006(3)
C17 0.072(3) 0.125(5) 0.081(4) 0.002(3) 0.023(3) 0.022(3)
C38 0.081(4) 0.114(5) 0.106(4) -0.010(4) 0.034(3) -0.037(4)
C40 0.091(4) 0.127(6) 0.114(5) -0.052(4) 0.016(4) -0.008(4)

loop_
_atom_type_symbol
_atom_type_description
_atom_type_scat_dispersion_real
_atom_type_scat_dispersion_imag
_atom_type_scat_source
C C 0.0033 0.0016 'International Tables Vol C Tables 4.2.6.8 and 6.1.1.4'
H H 0.0000 0.0000 'International Tables Vol C Tables 4.2.6.8 and 6.1.1.4'
N N 0.0061 0.0033 'International Tables Vol C Tables 4.2.6.8 and 6.1.1.4'
O O 0.0106 0.0060 'International Tables Vol C Tables 4.2.6.8 and 6.1.1.4'
Ni Ni 0.3393 1.1124 'International Tables Vol C Tables 4.2.6.8 and 6.1.1.4'
Br Br -0.2901 2.4595 'International Tables Vol C Tables 4.2.6.8 and 6.1.1.4'
Cl Cl 0.1484 0.1585 'International Tables Vol C Tables 4.2.6.8 and 6.1.1.4'

loop_
_geom_angle_atom_site_label_1
_geom_angle_atom_site_label_2
_geom_angle_atom_site_label_3
_geom_angle
C31 Ni1 N1 91.88(16)
C31 Ni1 N2 174.06(16)
N1 Ni1 N2 82.47(14)
C31 Ni1 Br1 89.50(12)
N1 Ni1 Br1 174.94(11)
N2 Ni1 Br1 96.28(10)
C6 N1 C2 116.4(4)
C6 N1 Ni1 129.6(3)
C2 N1 Ni1 114.0(3)
C1 N2 C11 117.4(4)
C1 N2 Ni1 112.4(3)
C11 N2 Ni1 129.8(3)
C35 C36 C31 119.1(4)
C35 C36 C39 119.7(4)
C31 C36 C39 121.2(4)
N1 C6 C5 123.1(4)
N1 C6 H6 118.5
C5 C6 H6 118.5
O2 N3 O1 123.2(4)
O2 N3 C12 118.9(4)
O1 N3 C12 117.9(4)
C33 C32 C31 119.0(4)
C33 C32 C37 120.6(4)
C31 C32 C37 120.3(4)
C36 C31 C32 119.7(4)
C36 C31 Ni1 122.3(3)
C32 C31 Ni1 117.8(3)
C13 C12 C11 121.6(4)
C13 C12 N3 117.2(4)
C11 C12 N3 121.2(4)
N1 C2 C3 123.4(4)
N1 C2 C1 113.6(4)
C3 C2 C1 123.0(4)
C35 C34 C33 117.8(4)
C35 C34 C38 121.9(5)
C33 C34 C38 120.2(5)
C13 C14 C15 117.8(4)
C13 C14 C17 121.9(5)
C15 C14 C17 120.3(5)
C16 C11 C12 117.3(4)
C16 C11 N2 119.1(4)
C12 C11 N2 123.6(4)
C11 C16 C15 120.8(5)
C11 C16 H16 119.6
C15 C16 H16 119.6
C14 C13 C12 121.0(4)
C14 C13 H13 119.5
C12 C13 H13 119.5
C34 C35 C36 122.5(5)
C34 C35 H35 118.7
C36 C35 H35 118.7
N2 C1 C2 117.1(4)
N2 C1 H1 121.5
C2 C1 H1 121.5
C2 C3 C4 119.1(4)
C2 C3 H3 120.4
C4 C3 H3 120.4
C34 C33 C32 121.8(5)
C34 C33 H33 119.1
C32 C33 H33 119.1
C4 C5 C6 119.9(4)
C4 C5 H5 120.1
C6 C5 H5 120.1
C5 C4 C3 118.1(4)
C5 C4 H4 120.9
C3 C4 H4 120.9
C36 C39 H39A 109.5
C36 C39 H39B 109.5
H39A C39 H39B 109.5
C36 C39 H39C 109.5
H39A C39 H39C 109.5
H39B C39 H39C 109.5
C14 C15 C16 121.6(5)
C14 C15 H15 119.2
C16 C15 H15 119.2
C32 C37 H37A 109.5
C32 C37 H37B 109.5
H37A C37 H37B 109.5
C32 C37 H37C 109.5
H37A C37 H37C 109.5
H37B C37 H37C 109.5
C14 C17 H17A 109.5
C14 C17 H17B 109.5
H17A C17 H17B 109.5
C14 C17 H17C 109.5
H17A C17 H17C 109.5
H17B C17 H17C 109.5
C34 C38 H38A 109.5
C34 C38 H38B 109.5
H38A C38 H38B 109.5
C34 C38 H38C 109.5
H38A C38 H38C 109.5
H38B C38 H38C 109.5
Cl2 C40 Cl1 111.5(4)
Cl2 C40 H40A 109.3
Cl1 C40 H40A 109.3
Cl2 C40 H40B 109.3
Cl1 C40 H40B 109.3
H40A C40 H40B 108.0

loop_
_geom_bond_atom_site_label_1
_geom_bond_atom_site_label_2
_geom_bond_distance
Br1 Ni1 2.3031(7)
Ni1 C31 1.891(4)
Ni1 N1 1.911(3)
Ni1 N2 2.001(3)
Cl1 C40 1.715(6)
Cl2 C40 1.701(7)
O2 N3 1.222(5)
N1 C6 1.337(5)
N1 C2 1.358(5)
O1 N3 1.225(5)
N2 C1 1.273(5)
N2 C11 1.434(5)
C36 C35 1.391(6)
C36 C31 1.390(6)
C36 C39 1.507(6)
C6 C5 1.380(6)
C6 H6 0.9300
N3 C12 1.465(6)
C32 C33 1.396(6)
C32 C31 1.395(6)
C32 C37 1.509(7)
C12 C13 1.377(6)
C12 C11 1.383(6)
C2 C3 1.374(6)
C2 C1 1.452(6)
C34 C35 1.369(7)
C34 C33 1.384(7)
C34 C38 1.515(6)
C14 C13 1.369(7)
C14 C15 1.374(7)
C14 C17 1.509(6)
C11 C16 1.377(6)
C16 C15 1.382(6)
C16 H16 0.9300
C13 H13 0.9300
C35 H35 0.9300
C1 H1 0.9300
C3 C4 1.378(6)
C3 H3 0.9300
C33 H33 0.9300
C5 C4 1.371(6)
C5 H5 0.9300
C4 H4 0.9300
C39 H39A 0.9600
C39 H39B 0.9600
C39 H39C 0.9600
C15 H15 0.9300
C37 H37A 0.9600
C37 H37B 0.9600
C37 H37C 0.9600
C17 H17A 0.9600
C17 H17B 0.9600
C17 H17C 0.9600
C38 H38A 0.9600
C38 H38B 0.9600
C38 H38C 0.9600
C40 H40A 0.9700
C40 H40B 0.9700

loop_
_geom_torsion_atom_site_label_1
_geom_torsion_atom_site_label_2
_geom_torsion_atom_site_label_3
_geom_torsion_atom_site_label_4
_geom_torsion
C2 N1 C6 C5 -1.4(7)
Ni1 N1 C6 C5 177.9(4)
C35 C36 C31 C32 -0.4(6)
C39 C36 C31 C32 179.4(4)
C35 C36 C31 Ni1 174.7(3)
C39 C36 C31 Ni1 -5.5(6)
C33 C32 C31 C36 -0.1(6)
C37 C32 C31 C36 177.5(4)
C33 C32 C31 Ni1 -175.5(3)
C37 C32 C31 Ni1 2.1(6)
N1 Ni1 C31 C36 -89.3(4)
Br1 Ni1 C31 C36 85.8(4)
N1 Ni1 C31 C32 85.9(3)
Br1 Ni1 C31 C32 -99.0(3)
O2 N3 C12 C13 -154.1(4)
O1 N3 C12 C13 26.6(6)
O2 N3 C12 C11 23.5(6)
O1 N3 C12 C11 -155.8(4)
C6 N1 C2 C3 1.9(6)
Ni1 N1 C2 C3 -177.5(4)
C6 N1 C2 C1 -178.1(4)
Ni1 N1 C2 C1 2.4(5)
C13 C12 C11 C16 -1.4(7)
N3 C12 C11 C16 -178.8(4)
C13 C12 C11 N2 -179.6(4)
N3 C12 C11 N2 2.9(6)
C1 N2 C11 C16 56.7(6)
Ni1 N2 C11 C16 -115.4(4)
C1 N2 C11 C12 -125.0(5)
Ni1 N2 C11 C12 62.8(6)
C12 C11 C16 C15 2.2(7)
N2 C11 C16 C15 -179.5(5)
C15 C14 C13 C12 1.1(7)
C17 C14 C13 C12 -178.5(5)
C11 C12 C13 C14 -0.3(7)
N3 C12 C13 C14 177.3(4)
C33 C34 C35 C36 -0.1(7)
C38 C34 C35 C36 -179.2(5)
C31 C36 C35 C34 0.5(7)
C39 C36 C35 C34 -179.3(5)
C11 N2 C1 C2 -179.8(4)
Ni1 N2 C1 C2 -6.3(5)
N1 C2 C1 N2 2.8(6)
C3 C2 C1 N2 -177.2(4)
N1 C2 C3 C4 -2.1(7)
C1 C2 C3 C4 178.0(4)
C35 C34 C33 C32 -0.4(7)
C38 C34 C33 C32 178.7(5)
C31 C32 C33 C34 0.6(7)
C37 C32 C33 C34 -177.0(5)
N1 C6 C5 C4 1.1(8)
C6 C5 C4 C3 -1.1(8)
C2 C3 C4 C5 1.6(7)
C13 C14 C15 C16 -0.3(8)
C17 C14 C15 C16 179.4(5)
C11 C16 C15 C14 -1.4(8)
